data_4032097
loop_
_publ_author_name
'Gers-Panther, Charlotte F'
'Fischer, Henry'
'Nordmann, Jan'
'Seiler, Theresa'
'Behnke, Thomas'
'W\"urth, Christian'
'Frank, Walter'
'Resch-Genger, Ute'
'M\"uller, Thomas J J'

_publ_section_title
;
 Four- and Five-Component Syntheses and Photophysical Properties of
 Emission Solvatochromic 3-Aminovinylquinoxalines.
;
_journal_issue 1
_journal_name_full 'The Journal of organic chemistry'
_journal_page_first 567
_journal_page_last 578
_journal_paper_doi 10.1021/acs.joc.6b02581
_journal_volume 82
_journal_year 2017
_chemical_formula_moiety 'C23 H22 N4'
_chemical_formula_sum 'C23 H22 N4'
_chemical_formula_weight 354.45
_chemical_name_systematic
; 
 ? 
;
_space_group_IT_number 2
_symmetry_cell_setting triclinic
_symmetry_space_group_name_Hall '-P 1'
_symmetry_space_group_name_H-M 'P -1'
_atom_sites_solution_hydrogens difmap
_atom_sites_solution_primary direct
_atom_sites_solution_secondary difmap
_audit_creation_method SHELXL-97
_cell_angle_alpha 96.960(9)
_cell_angle_beta 91.765(10)
_cell_angle_gamma 107.208(9)
_cell_formula_units_Z 2
_cell_length_a 7.7553(6)
_cell_length_b 9.9664(7)
_cell_length_c 12.7439(10)
_cell_measurement_reflns_used 8000
_cell_measurement_temperature 291(2)
_cell_measurement_theta_max 25.90
_cell_measurement_theta_min 2.15
_cell_volume 931.67(13)
_computing_cell_refinement 'IPDS Software (Stoe & Cie, 2000)'
_computing_data_collection 'IPDS Software (Stoe & Cie, 2000)'
_computing_data_reduction 'IPDS Software (Stoe & Cie, 2000)'
_computing_molecular_graphics 'SHELXTL (Sheldrick, 2008)'
_computing_publication_material 'SHELXL-97 (Sheldrick, 2018)'
_computing_structure_refinement 'SHELXL-97 (Sheldrick, 2008)'
_computing_structure_solution 'SHELXS-97 (Sheldrick, 2008)'
_diffrn_ambient_temperature 291(2)
_diffrn_detector_area_resol_mean 6.67
_diffrn_measured_fraction_theta_full 0.937
_diffrn_measured_fraction_theta_max 0.937
_diffrn_measurement_device_type 'Stoe IPDS'
_diffrn_measurement_method \f-scans
_diffrn_radiation_monochromator graphite
_diffrn_radiation_source 'fine-focus sealed tube'
_diffrn_radiation_type MoK\a
_diffrn_radiation_wavelength 0.71073
_diffrn_reflns_av_R_equivalents 0.0646
_diffrn_reflns_av_sigmaI/netI 0.0403
_diffrn_reflns_limit_h_max 9
_diffrn_reflns_limit_h_min -9
_diffrn_reflns_limit_k_max 11
_diffrn_reflns_limit_k_min -11
_diffrn_reflns_limit_l_max 15
_diffrn_reflns_limit_l_min -15
_diffrn_reflns_number 12174
_diffrn_reflns_theta_full 25.00
_diffrn_reflns_theta_max 25.00
_diffrn_reflns_theta_min 2.51
_diffrn_standards_decay_% 0
_exptl_absorpt_coefficient_mu 0.077
_exptl_absorpt_correction_type none
_exptl_crystal_colour yellow
_exptl_crystal_density_diffrn 1.263
_exptl_crystal_density_method 'not measured'
_exptl_crystal_description isometric
_exptl_crystal_F_000 376
_exptl_crystal_size_max 0.3
_exptl_crystal_size_mid 0.3
_exptl_crystal_size_min 0.3
_refine_diff_density_max 0.182
_refine_diff_density_min -0.125
_refine_diff_density_rms 0.033
_refine_ls_extinction_method none
_refine_ls_goodness_of_fit_ref 0.956
_refine_ls_hydrogen_treatment constr
_refine_ls_matrix_type full
_refine_ls_number_parameters 245
_refine_ls_number_reflns 3073
_refine_ls_number_restraints 0
_refine_ls_restrained_S_all 0.956
_refine_ls_R_factor_all 0.0606
_refine_ls_R_factor_gt 0.0491
_refine_ls_shift/su_max 0.000
_refine_ls_shift/su_mean 0.000
_refine_ls_structure_factor_coef Fsqd
_refine_ls_weighting_details 'calc w=1/[\s^2^(Fo^2^)+(0.1018P)^2^+0.0000P] where P=(Fo^2^+2Fc^2^)/3'
_refine_ls_weighting_scheme calc
_refine_ls_wR_factor_gt 0.1320
_refine_ls_wR_factor_ref 0.1390
_reflns_number_gt 2206
_reflns_number_total 3073
_reflns_threshold_expression >2sigma(I)
_cod_data_source_file jo6b02581_si_002.cif
_cod_data_source_block opus1229
_cod_depositor_comments
;
The following automatic conversions were performed:
'_atom_site_symetry_multiplicity' tag replaced with
'_atom_site_symmetry_multiplicity' tag as specified in the
replacement file
'/usr/data/users/saulius/crontab/automatic-downloads/rss-feeds/ACS/lib/lists/replacement-tags.lst'.

Automatic conversion script
Id: cif_correct_tags 4268 2015-11-12 08:31:59Z antanas 

 Adding full bibliography for 4032097.cif.
;
_cod_original_cell_volume 931.67(12)
_cod_database_code 4032097

loop_
_symmetry_equiv_pos_as_xyz
'x, y, z'
'-x, -y, -z'

loop_
_atom_site_label
_atom_site_type_symbol
_atom_site_fract_x
_atom_site_fract_y
_atom_site_fract_z
_atom_site_U_iso_or_equiv
_atom_site_adp_type
_atom_site_occupancy
_atom_site_symmetry_multiplicity
_atom_site_calc_flag
_atom_site_refinement_flags
N1 N 0.12180(16) 0.30806(14) 0.37511(10) 0.0691(4) Uani 1 1 d .
N2 N 0.11903(17) 0.49746(16) 0.23124(10) 0.0733(4) Uani 1 1 d .
N3 N 0.27095(17) 0.91873(15) 0.43992(11) 0.0741(4) Uani 1 1 d .
N4 N 0.29100(16) 0.42934(14) 0.68745(10) 0.0726(4) Uani 1 1 d .
C1 C 0.18305(17) 0.44627(16) 0.40594(11) 0.0617(4) Uani 1 1 d .
C2 C 0.05745(19) 0.26010(18) 0.27312(12) 0.0688(4) Uani 1 1 d .
C3 C 0.0580(2) 0.35582(19) 0.20025(12) 0.0712(4) Uani 1 1 d .
C4 C -0.0093(2) 0.1146(2) 0.23814(15) 0.0848(5) Uani 1 1 d .
H41 H -0.0104 0.0503 0.2855 0.102 Uiso 1 1 calc R
C5 C -0.0725(3) 0.0660(2) 0.13580(16) 0.0963(6) Uani 1 1 d .
H51 H -0.1163 -0.0311 0.1136 0.116 Uiso 1 1 calc R
C6 C -0.0722(3) 0.1604(3) 0.06427(15) 0.0987(6) Uani 1 1 d .
H61 H -0.1168 0.1260 -0.0055 0.118 Uiso 1 1 calc R
C7 C -0.0077(3) 0.3018(2) 0.09487(14) 0.0896(5) Uani 1 1 d .
H71 H -0.0068 0.3638 0.0458 0.108 Uiso 1 1 calc R
C8 C 0.17720(17) 0.54441(16) 0.33084(11) 0.0632(4) Uani 1 1 d .
C9 C 0.23391(18) 0.69863(17) 0.35803(12) 0.0653(4) Uani 1 1 d .
C10 C 0.30655(18) 0.79824(17) 0.28557(12) 0.0681(4) Uani 1 1 d .
C11 C 0.32994(19) 0.93309(18) 0.33980(13) 0.0726(4) Uani 1 1 d .
C12 C 0.3585(2) 0.7869(2) 0.18160(13) 0.0806(5) Uani 1 1 d .
H121 H 0.3415 0.6985 0.1422 0.097 Uiso 1 1 calc R
C13 C 0.4351(3) 0.9086(3) 0.13901(16) 0.0979(6) Uani 1 1 d .
H131 H 0.4727 0.9017 0.0705 0.117 Uiso 1 1 calc R
C14 C 0.4582(3) 1.0408(3) 0.19431(18) 0.1053(7) Uani 1 1 d .
H141 H 0.5107 1.1209 0.1624 0.126 Uiso 1 1 calc R
C15 C 0.4053(2) 1.0569(2) 0.29554(17) 0.0932(6) Uani 1 1 d .
H151 H 0.4191 1.1460 0.3329 0.112 Uiso 1 1 calc R
C16 C 0.21611(19) 0.77778(17) 0.44963(13) 0.0691(4) Uani 1 1 d .
H161 H 0.1725 0.7408 0.5105 0.083 Uiso 1 1 calc R
C17 C 0.2654(2) 1.0326(2) 0.51949(15) 0.0901(5) Uani 1 1 d .
H171 H 0.2342 0.9963 0.5850 0.135 Uiso 1 1 calc R
H172 H 0.1763 1.0746 0.4970 0.135 Uiso 1 1 calc R
H173 H 0.3820 1.1031 0.5295 0.135 Uiso 1 1 calc R
C18 C 0.25468(18) 0.49441(17) 0.51367(11) 0.0644(4) Uani 1 1 d .
H181 H 0.3167 0.5898 0.5343 0.077 Uiso 1 1 calc R
C19 C 0.23286(18) 0.40236(17) 0.58547(12) 0.0663(4) Uani 1 1 d .
H191 H 0.1693 0.3085 0.5605 0.080 Uiso 1 1 calc R
C20 C 0.3863(2) 0.56880(19) 0.74018(13) 0.0771(4) Uani 1 1 d .
H201 H 0.3126 0.6321 0.7384 0.092 Uiso 1 1 calc R
H202 H 0.4985 0.6086 0.7079 0.092 Uiso 1 1 calc R
C21 C 0.4226(3) 0.5439(3) 0.85282(15) 0.1027(6) Uani 1 1 d .
H211 H 0.5416 0.5322 0.8624 0.123 Uiso 1 1 calc R
H212 H 0.4150 0.6226 0.9033 0.123 Uiso 1 1 calc R
C22 C 0.2790(3) 0.4119(3) 0.86633(16) 0.1104(7) Uani 1 1 d .
H221 H 0.3201 0.3624 0.9182 0.132 Uiso 1 1 calc R
H222 H 0.1710 0.4333 0.8897 0.132 Uiso 1 1 calc R
C23 C 0.2415(3) 0.3246(2) 0.76059(14) 0.0916(6) Uani 1 1 d .
H231 H 0.3144 0.2605 0.7532 0.110 Uiso 1 1 calc R
H232 H 0.1147 0.2700 0.7487 0.110 Uiso 1 1 calc R

loop_
_atom_site_aniso_label
_atom_site_aniso_U_11
_atom_site_aniso_U_22
_atom_site_aniso_U_33
_atom_site_aniso_U_23
_atom_site_aniso_U_13
_atom_site_aniso_U_12
N1 0.0741(7) 0.0681(9) 0.0655(8) 0.0105(7) 0.0048(6) 0.0214(6)
N2 0.0806(8) 0.0808(10) 0.0623(8) 0.0147(7) 0.0087(6) 0.0277(7)
N3 0.0729(7) 0.0685(9) 0.0839(9) 0.0125(7) 0.0063(6) 0.0251(6)
N4 0.0789(8) 0.0728(9) 0.0657(8) 0.0200(7) -0.0037(6) 0.0191(6)
C1 0.0566(7) 0.0661(10) 0.0649(8) 0.0130(7) 0.0087(6) 0.0201(6)
C2 0.0639(8) 0.0756(11) 0.0670(9) 0.0079(8) 0.0083(6) 0.0216(7)
C3 0.0703(8) 0.0808(12) 0.0647(9) 0.0080(8) 0.0104(6) 0.0262(7)
C4 0.0885(11) 0.0790(13) 0.0813(11) 0.0035(9) 0.0052(8) 0.0195(9)
C5 0.0938(12) 0.0940(15) 0.0923(13) -0.0087(12) 0.0015(9) 0.0237(10)
C6 0.1005(13) 0.1174(18) 0.0727(11) -0.0137(12) -0.0018(9) 0.0358(12)
C7 0.1032(12) 0.1061(16) 0.0634(10) 0.0055(10) 0.0047(8) 0.0399(11)
C8 0.0612(7) 0.0712(10) 0.0606(8) 0.0149(7) 0.0092(6) 0.0222(6)
C9 0.0619(7) 0.0700(10) 0.0668(9) 0.0179(8) 0.0049(6) 0.0206(6)
C10 0.0618(8) 0.0748(11) 0.0715(9) 0.0231(8) -0.0001(6) 0.0217(6)
C11 0.0655(8) 0.0761(12) 0.0806(10) 0.0262(9) 0.0009(7) 0.0227(7)
C12 0.0803(10) 0.0935(13) 0.0722(10) 0.0288(9) 0.0029(7) 0.0261(8)
C13 0.1021(13) 0.1118(17) 0.0810(12) 0.0437(12) 0.0112(9) 0.0218(11)
C14 0.1145(14) 0.0969(16) 0.1047(15) 0.0516(13) 0.0058(11) 0.0174(11)
C15 0.0927(11) 0.0770(12) 0.1104(15) 0.0346(11) -0.0019(10) 0.0185(9)
C16 0.0679(8) 0.0684(10) 0.0739(10) 0.0174(8) 0.0088(6) 0.0216(7)
C17 0.0859(11) 0.0827(13) 0.1027(13) 0.0041(11) 0.0010(9) 0.0311(9)
C18 0.0645(8) 0.0647(9) 0.0643(8) 0.0130(7) 0.0035(6) 0.0185(6)
C19 0.0635(8) 0.0662(9) 0.0708(9) 0.0123(7) -0.0014(6) 0.0215(6)
C20 0.0823(9) 0.0798(11) 0.0703(9) 0.0116(8) 0.0017(7) 0.0261(8)
C21 0.1220(15) 0.1200(17) 0.0667(10) 0.0087(11) -0.0104(10) 0.0406(13)
C22 0.1413(18) 0.1319(19) 0.0766(12) 0.0409(13) 0.0167(11) 0.0584(15)
C23 0.0941(11) 0.0983(14) 0.0881(12) 0.0430(11) -0.0056(9) 0.0270(9)

loop_
_atom_type_symbol
_atom_type_description
_atom_type_scat_dispersion_real
_atom_type_scat_dispersion_imag
_atom_type_scat_source
C C 0.0033 0.0016 'International Tables Vol C Tables 4.2.6.8 and 6.1.1.4'
H H 0.0000 0.0000 'International Tables Vol C Tables 4.2.6.8 and 6.1.1.4'
N N 0.0061 0.0033 'International Tables Vol C Tables 4.2.6.8 and 6.1.1.4'

loop_
_geom_angle_atom_site_label_1
_geom_angle_atom_site_label_2
_geom_angle_atom_site_label_3
_geom_angle
C1 N1 C2 119.10(13)
C8 N2 C3 118.83(13)
C16 N3 C11 108.07(15)
C16 N3 C17 126.10(15)
C11 N3 C17 125.82(15)
C19 N4 C20 123.52(13)
C19 N4 C23 123.24(14)
C20 N4 C23 112.66(13)
N1 C1 C18 118.04(13)
N1 C1 C8 119.82(13)
C18 C1 C8 122.14(14)
N1 C2 C4 120.52(15)
N1 C2 C3 120.63(16)
C4 C2 C3 118.85(15)
N2 C3 C7 120.42(16)
N2 C3 C2 120.70(14)
C7 C3 C2 118.88(17)
C5 C4 C2 120.72(19)
C5 C4 H41 119.6
C2 C4 H41 119.6
C4 C5 C6 120.4(2)
C4 C5 H51 119.8
C6 C5 H51 119.8
C7 C6 C5 120.69(18)
C7 C6 H61 119.7
C5 C6 H61 119.7
C6 C7 C3 120.50(18)
C6 C7 H71 119.7
C3 C7 H71 119.7
N2 C8 C1 120.84(15)
N2 C8 C9 115.03(13)
C1 C8 C9 124.13(13)
C16 C9 C10 105.95(14)
C16 C9 C8 128.94(13)
C10 C9 C8 124.87(14)
C11 C10 C12 118.36(15)
C11 C10 C9 106.83(14)
C12 C10 C9 134.77(17)
N3 C11 C10 108.30(14)
N3 C11 C15 128.77(19)
C10 C11 C15 122.91(17)
C13 C12 C10 118.6(2)
C13 C12 H121 120.7
C10 C12 H121 120.7
C12 C13 C14 122.10(19)
C12 C13 H131 119.0
C14 C13 H131 119.0
C15 C14 C13 121.31(18)
C15 C14 H141 119.3
C13 C14 H141 119.3
C14 C15 C11 116.7(2)
C14 C15 H151 121.6
C11 C15 H151 121.6
C9 C16 N3 110.82(14)
C9 C16 H161 124.6
N3 C16 H161 124.6
N3 C17 H171 109.5
N3 C17 H172 109.5
H171 C17 H172 109.5
N3 C17 H173 109.5
H171 C17 H173 109.5
H172 C17 H173 109.5
C19 C18 C1 120.60(15)
C19 C18 H181 119.7
C1 C18 H181 119.7
N4 C19 C18 128.10(15)
N4 C19 H191 116.0
C18 C19 H191 116.0
N4 C20 C21 103.41(14)
N4 C20 H201 111.1
C21 C20 H201 111.1
N4 C20 H202 111.1
C21 C20 H202 111.1
H201 C20 H202 109.0
C22 C21 C20 104.66(16)
C22 C21 H211 110.8
C20 C21 H211 110.8
C22 C21 H212 110.8
C20 C21 H212 110.8
H211 C21 H212 108.9
C23 C22 C21 105.69(16)
C23 C22 H221 110.6
C21 C22 H221 110.6
C23 C22 H222 110.6
C21 C22 H222 110.6
H221 C22 H222 108.7
N4 C23 C22 103.51(16)
N4 C23 H231 111.1
C22 C23 H231 111.1
N4 C23 H232 111.1
C22 C23 H232 111.1
H231 C23 H232 109.0

loop_
_geom_bond_atom_site_label_1
_geom_bond_atom_site_label_2
_geom_bond_distance
N1 C1 1.322(2)
N1 C2 1.355(2)
N2 C8 1.3151(19)
N2 C3 1.353(2)
N3 C16 1.364(2)
N3 C11 1.378(2)
N3 C17 1.439(2)
N4 C19 1.3313(19)
N4 C20 1.437(2)
N4 C23 1.458(2)
C1 C18 1.435(2)
C1 C8 1.458(2)
C2 C4 1.398(2)
C2 C3 1.409(2)
C3 C7 1.405(2)
C4 C5 1.357(3)
C4 H41 0.9300
C5 C6 1.386(3)
C5 H51 0.9300
C6 C7 1.352(3)
C6 H61 0.9300
C7 H71 0.9300
C8 C9 1.462(2)
C9 C16 1.362(2)
C9 C10 1.442(2)
C10 C11 1.393(2)
C10 C12 1.398(2)
C11 C15 1.395(2)
C12 C13 1.368(3)
C12 H121 0.9300
C13 C14 1.376(3)
C13 H131 0.9300
C14 C15 1.371(3)
C14 H141 0.9300
C15 H151 0.9300
C16 H161 0.9300
C17 H171 0.9600
C17 H172 0.9600
C17 H173 0.9600
C18 C19 1.352(2)
C18 H181 0.9300
C19 H191 0.9300
C20 C21 1.518(2)
C20 H201 0.9700
C20 H202 0.9700
C21 C22 1.483(3)
C21 H211 0.9700
C21 H212 0.9700
C22 C23 1.483(3)
C22 H221 0.9700
C22 H222 0.9700
C23 H231 0.9700
C23 H232 0.9700

loop_
_geom_torsion_atom_site_label_1
_geom_torsion_atom_site_label_2
_geom_torsion_atom_site_label_3
_geom_torsion_atom_site_label_4
_geom_torsion
C2 N1 C1 C18 -178.46(12)
C2 N1 C1 C8 1.2(2)
C1 N1 C2 C4 -179.62(13)
C1 N1 C2 C3 0.9(2)
C8 N2 C3 C7 179.04(14)
C8 N2 C3 C2 -0.3(2)
N1 C2 C3 N2 -1.5(2)
C4 C2 C3 N2 179.04(14)
N1 C2 C3 C7 179.17(13)
C4 C2 C3 C7 -0.3(2)
N1 C2 C4 C5 -179.44(15)
C3 C2 C4 C5 0.0(2)
C2 C4 C5 C6 -0.2(3)
C4 C5 C6 C7 0.6(3)
C5 C6 C7 C3 -0.9(3)
N2 C3 C7 C6 -178.62(16)
C2 C3 C7 C6 0.7(3)
C3 N2 C8 C1 2.5(2)
C3 N2 C8 C9 -177.73(12)
N1 C1 C8 N2 -3.0(2)
C18 C1 C8 N2 176.64(12)
N1 C1 C8 C9 177.18(12)
C18 C1 C8 C9 -3.2(2)
N2 C8 C9 C16 144.49(15)
C1 C8 C9 C16 -35.7(2)
N2 C8 C9 C10 -29.08(19)
C1 C8 C9 C10 150.73(14)
C16 C9 C10 C11 0.68(15)
C8 C9 C10 C11 175.49(12)
C16 C9 C10 C12 178.54(16)
C8 C9 C10 C12 -6.7(2)
C16 N3 C11 C10 1.62(16)
C17 N3 C11 C10 -177.39(13)
C16 N3 C11 C15 -176.93(15)
C17 N3 C11 C15 4.1(2)
C12 C10 C11 N3 -179.68(12)
C9 C10 C11 N3 -1.41(15)
C12 C10 C11 C15 -1.0(2)
C9 C10 C11 C15 177.24(14)
C11 C10 C12 C13 2.0(2)
C9 C10 C12 C13 -175.68(16)
C10 C12 C13 C14 -1.6(3)
C12 C13 C14 C15 0.1(3)
C13 C14 C15 C11 0.9(3)
N3 C11 C15 C14 177.94(16)
C10 C11 C15 C14 -0.4(2)
C10 C9 C16 N3 0.31(15)
C8 C9 C16 N3 -174.21(13)
C11 N3 C16 C9 -1.21(16)
C17 N3 C16 C9 177.80(13)
N1 C1 C18 C19 -10.7(2)
C8 C1 C18 C19 169.66(12)
C20 N4 C19 C18 2.0(2)
C23 N4 C19 C18 172.60(15)
C1 C18 C19 N4 179.70(14)
C19 N4 C20 C21 -179.85(15)
C23 N4 C20 C21 8.69(19)
N4 C20 C21 C22 -25.0(2)
C20 C21 C22 C23 32.5(2)
C19 N4 C23 C22 -160.48(16)
C20 N4 C23 C22 11.01(19)
C21 C22 C23 N4 -26.7(2)
